data_4347274
loop_
_publ_author_name
'Li, Li'
'Nishihara, Sadafumi'
'Inoue, Katsuya'
'Kurmoo, Mohamedally'

_publ_section_title
;
 Progressive Transformation between Two Magnetic Ground States for One
 Crystal Structure of a Chiral Molecular Magnet.
;
_journal_issue 6
_journal_name_full 'Inorganic chemistry'
_journal_page_first 3047
_journal_page_last 3057
_journal_paper_doi 10.1021/acs.inorgchem.5b02956
_journal_volume 55
_journal_year 2016
_chemical_formula_sum 'C5 H8 Cr0.33 Mn N4 O2.5'
_chemical_formula_weight 236.43
_space_group_IT_number 173
_space_group_name_Hall 'P 6c'
_space_group_name_H-M_alt 'P 63'
_symmetry_cell_setting hexagonal
_symmetry_space_group_name_H-M 'P 63'
_atom_sites_solution_hydrogens geom
_atom_sites_solution_primary direct
_atom_sites_solution_secondary difmap
_audit_creation_method SHELXL-97
_cell_angle_alpha 90.00
_cell_angle_beta 90.00
_cell_angle_gamma 120.00
_cell_formula_units_Z 6
_cell_length_a 13.5416(5)
_cell_length_b 13.5416(5)
_cell_length_c 8.1140(3)
_cell_measurement_reflns_used 5504
_cell_measurement_temperature 293(2)
_cell_measurement_theta_max 27.57
_cell_measurement_theta_min 3.01
_cell_volume 1288.56(8)
_computing_cell_refinement 'Bruker SAINT'
_computing_data_collection 'Bruker APEX2'
_computing_data_reduction 'Bruker SAINT'
_computing_structure_refinement 'SHELXL-97 (Sheldrick, 1997)'
_computing_structure_solution 'SHELXS-97 (Sheldrick, 1990)'
_diffrn_ambient_temperature 293(2)
_diffrn_measured_fraction_theta_full 0.967
_diffrn_measured_fraction_theta_max 0.967
_diffrn_measurement_device_type 'Bruker APEX-II CCD'
_diffrn_measurement_method '\f and \w scans'
_diffrn_radiation_monochromator graphite
_diffrn_radiation_source 'fine-focus sealed tube'
_diffrn_radiation_type MoK\a
_diffrn_radiation_wavelength 0.71073
_diffrn_reflns_av_R_equivalents 0.0238
_diffrn_reflns_av_sigmaI/netI 0.0298
_diffrn_reflns_limit_h_max 17
_diffrn_reflns_limit_h_min -15
_diffrn_reflns_limit_k_max 17
_diffrn_reflns_limit_k_min -16
_diffrn_reflns_limit_l_max 9
_diffrn_reflns_limit_l_min -10
_diffrn_reflns_number 8910
_diffrn_reflns_theta_full 27.94
_diffrn_reflns_theta_max 27.94
_diffrn_reflns_theta_min 3.01
_exptl_absorpt_coefficient_mu 1.910
_exptl_absorpt_correction_T_max 0.8320
_exptl_absorpt_correction_T_min 0.5980
_exptl_absorpt_correction_type multi-scan
_exptl_crystal_colour orange
_exptl_crystal_density_diffrn 1.828
_exptl_crystal_density_method 'not measured'
_exptl_crystal_description prism
_exptl_crystal_F_000 714
_exptl_crystal_size_max 0.30
_exptl_crystal_size_mid 0.10
_exptl_crystal_size_min 0.10
_refine_diff_density_max 1.321
_refine_diff_density_min -0.872
_refine_diff_density_rms 0.166
_refine_ls_abs_structure_details 'Flack H D (1983), Acta Cryst. A39, 876-881'
_refine_ls_abs_structure_Flack 0.04(7)
_refine_ls_extinction_method none
_refine_ls_goodness_of_fit_ref 1.084
_refine_ls_hydrogen_treatment mixed
_refine_ls_matrix_type full
_refine_ls_number_parameters 123
_refine_ls_number_reflns 1870
_refine_ls_number_restraints 1
_refine_ls_restrained_S_all 1.084
_refine_ls_R_factor_all 0.0771
_refine_ls_R_factor_gt 0.0591
_refine_ls_shift/su_max 0.000
_refine_ls_shift/su_mean 0.000
_refine_ls_structure_factor_coef Fsqd
_refine_ls_weighting_details 'calc w=1/[\s^2^(Fo^2^)+(0.1035P)^2^+4.6391P] where P=(Fo^2^+2Fc^2^)/3'
_refine_ls_weighting_scheme calc
_refine_ls_wR_factor_gt 0.1565
_refine_ls_wR_factor_ref 0.1836
_reflns_number_gt 1600
_reflns_number_total 1870
_reflns_threshold_expression >2sigma(I)
_cod_data_source_file ic5b02956_si_004.cif
_cod_data_source_block L2_redehydrated_293K
_cod_depositor_comments
;
The following automatic conversions were performed:

data item '_symmetry_cell_setting' value 'Hexagonal' was changed to
'hexagonal' in accordance with the
/home/saulius/struct/COD-crude-data/automatic-downloads/DataCite-retrospective/ACS/depositions/lib/dictionaries/cif_core.dic
dictionary named 'cif_core.dic' version 2.4.2 last updated on
2011-04-26.

Automatic conversion script
Id: cif_fix_values 6909 2019-04-08 15:41:33Z antanas 
;
_cod_original_sg_symbol_H-M P6(3)
_cod_original_formula_sum 'C5 H8 Cr0.33 Mn N4 O2.50'
_cod_database_code 4347274

loop_
_symmetry_equiv_pos_as_xyz
'x, y, z'
'-x, -y, z+1/2'
'-y, x-y, z'
'-x+y, -x, z'
'x-y, x, z+1/2'
'y, -x+y, z+1/2'

loop_
_atom_site_label
_atom_site_type_symbol
_atom_site_fract_x
_atom_site_fract_y
_atom_site_fract_z
_atom_site_U_iso_or_equiv
_atom_site_adp_type
_atom_site_occupancy
_atom_site_symmetry_multiplicity
_atom_site_calc_flag
_atom_site_refinement_flags
Cr1 Cr 0.3333 0.6667 0.9235(2) 0.0177(4) Uani 1 3 d S
Mn1 Mn 0.29530(9) 0.33142(10) 0.54425(18) 0.0367(3) Uani 1 1 d .
O2 O 0.2264(6) 0.1763(5) 0.4075(9) 0.0522(16) Uani 1 1 d .
C5 C 0.5309(5) 0.3204(5) 0.5607(11) 0.0295(14) Uani 1 1 d .
C4 C 0.3528(6) 0.5538(7) 0.7732(11) 0.0364(17) Uani 1 1 d .
O1 O 0.2379(6) 0.0541(5) 0.2443(9) 0.0567(18) Uani 1 1 d .
C1 C 0.2611(8) 0.1540(8) 0.2808(11) 0.0425(18) Uani 1 1 d .
N1 N 0.3397(9) 0.2062(7) 0.0005(10) 0.056(2) Uani 1 1 d .
H1A H 0.4037 0.2541 -0.0545 0.067 Uiso 1 1 calc R
H1B H 0.2792 0.1961 -0.0589 0.067 Uiso 1 1 calc R
C2 C 0.3390(7) 0.2523(7) 0.1646(10) 0.0393(16) Uani 1 1 d .
H1 H 0.4165 0.2841 0.2081 0.047 Uiso 1 1 calc R
N2 N 0.3624(7) 0.4234(6) 0.3047(10) 0.0450(17) Uani 1 1 d .
H2A H 0.3462 0.4802 0.2979 0.054 Uiso 1 1 calc R
H2B H 0.4387 0.4550 0.3034 0.054 Uiso 1 1 calc R
C3 C 0.3146(9) 0.3492(8) 0.1605(14) 0.048(2) Uani 1 1 d .
H2 H 0.3469 0.3936 0.0611 0.058 Uiso 1 1 calc R
H3 H 0.2328 0.3186 0.1575 0.058 Uiso 1 1 calc R
N4 N 0.4512(6) 0.3185(6) 0.6116(11) 0.0453(19) Uani 1 1 d .
N3 N 0.3626(7) 0.4932(7) 0.6902(12) 0.054(2) Uani 1 1 d .
O3 O 0.3333 0.6667 0.400(6) 0.016(14) Uani 0.18(3) 3 d SP
O5 O 0.0000 0.0000 0.035(3) 0.084(5) Uani 1 3 d S
O4 O 0.0000 0.0000 0.394(7) 0.032(15) Uani 0.22(4) 3 d SP

loop_
_atom_site_aniso_label
_atom_site_aniso_U_11
_atom_site_aniso_U_22
_atom_site_aniso_U_33
_atom_site_aniso_U_23
_atom_site_aniso_U_13
_atom_site_aniso_U_12
Cr1 0.0139(4) 0.0139(4) 0.0254(8) 0.000 0.000 0.0069(2)
Mn1 0.0389(6) 0.0382(6) 0.0368(6) -0.0051(5) 0.0025(6) 0.0222(5)
O2 0.063(4) 0.041(3) 0.047(4) -0.012(3) 0.014(3) 0.022(3)
C5 0.028(3) 0.015(2) 0.039(4) -0.002(3) 0.006(3) 0.006(2)
C4 0.029(3) 0.039(4) 0.046(5) -0.016(3) -0.007(3) 0.021(3)
O1 0.062(4) 0.030(3) 0.062(4) -0.012(3) 0.014(3) 0.011(3)
C1 0.047(4) 0.046(5) 0.039(5) -0.008(3) -0.005(4) 0.026(4)
N1 0.088(6) 0.060(5) 0.035(4) 0.000(3) 0.002(4) 0.049(5)
C2 0.044(4) 0.043(4) 0.032(4) -0.001(4) 0.003(3) 0.022(4)
N2 0.054(4) 0.034(3) 0.051(4) 0.001(3) 0.009(3) 0.025(3)
C3 0.065(6) 0.054(5) 0.039(5) 0.003(4) 0.001(4) 0.040(4)
N4 0.035(3) 0.032(3) 0.071(5) 0.000(3) 0.015(3) 0.018(3)
N3 0.048(4) 0.047(4) 0.072(6) -0.032(4) -0.008(4) 0.027(4)
O3 0.010(13) 0.010(13) 0.03(3) 0.000 0.000 0.005(6)
O5 0.043(5) 0.043(5) 0.167(19) 0.000 0.000 0.022(2)
O4 0.025(14) 0.025(14) 0.05(4) 0.000 0.000 0.013(7)

loop_
_atom_type_symbol
_atom_type_description
_atom_type_scat_dispersion_real
_atom_type_scat_dispersion_imag
_atom_type_scat_source
C C 0.0033 0.0016 'International Tables Vol C Tables 4.2.6.8 and 6.1.1.4'
H H 0.0000 0.0000 'International Tables Vol C Tables 4.2.6.8 and 6.1.1.4'
N N 0.0061 0.0033 'International Tables Vol C Tables 4.2.6.8 and 6.1.1.4'
O O 0.0106 0.0060 'International Tables Vol C Tables 4.2.6.8 and 6.1.1.4'
Mn Mn 0.3368 0.7283 'International Tables Vol C Tables 4.2.6.8 and 6.1.1.4'
Cr Cr 0.3209 0.6236 'International Tables Vol C Tables 4.2.6.8 and 6.1.1.4'

loop_
_geom_angle_atom_site_label_1
_geom_angle_atom_site_label_2
_geom_angle_atom_site_label_3
_geom_angle
_geom_angle_site_symmetry_1
_geom_angle_site_symmetry_3
C4 Cr1 C4 88.9(4) 4_565 3_665
C4 Cr1 C4 88.9(4) 4_565 .
C4 Cr1 C4 88.9(4) 3_665 .
C4 Cr1 C5 175.6(4) 4_565 2_665
C4 Cr1 C5 90.2(3) 3_665 2_665
C4 Cr1 C5 86.8(3) . 2_665
C4 Cr1 C5 86.8(3) 4_565 5
C4 Cr1 C5 175.6(4) 3_665 5
C4 Cr1 C5 90.2(3) . 5
C5 Cr1 C5 94.0(3) 2_665 5
C4 Cr1 C5 90.2(3) 4_565 6_565
C4 Cr1 C5 86.8(3) 3_665 6_565
C4 Cr1 C5 175.6(4) . 6_565
C5 Cr1 C5 94.0(3) 2_665 6_565
C5 Cr1 C5 94.0(3) 5 6_565
O2 Mn1 O1 88.8(3) . 5
O2 Mn1 N2 87.3(3) . .
O1 Mn1 N2 162.5(3) 5 .
O2 Mn1 N3 178.3(3) . .
O1 Mn1 N3 90.0(3) 5 .
N2 Mn1 N3 93.5(3) . .
O2 Mn1 N4 90.9(3) . .
O1 Mn1 N4 100.3(3) 5 .
N2 Mn1 N4 96.8(3) . .
N3 Mn1 N4 90.5(3) . .
O2 Mn1 N1 90.5(3) . 5
O1 Mn1 N1 74.7(3) 5 5
N2 Mn1 N1 88.3(3) . 5
N3 Mn1 N1 88.0(3) . 5
N4 Mn1 N1 174.8(3) . 5
C1 O2 Mn1 130.1(6) . .
N4 C5 Cr1 168.3(8) . 2_664
N3 C4 Cr1 179.0(8) . .
C1 O1 Mn1 117.0(6) . 6_554
O2 C1 O1 122.6(9) . .
O2 C1 C2 118.7(7) . .
O1 C1 C2 118.6(7) . .
C2 N1 Mn1 106.3(5) . 6_554
C2 N1 H1A 110.5 . .
Mn1 N1 H1A 110.5 6_554 .
C2 N1 H1B 110.5 . .
Mn1 N1 H1B 110.5 6_554 .
H1A N1 H1B 108.7 . .
N1 C2 C3 113.6(8) . .
N1 C2 C1 109.5(7) . .
C3 C2 C1 114.4(7) . .
N1 C2 H1 106.2 . .
C3 C2 H1 106.2 . .
C1 C2 H1 106.2 . .
C3 N2 Mn1 113.2(5) . .
C3 N2 H2A 108.9 . .
Mn1 N2 H2A 108.9 . .
C3 N2 H2B 108.9 . .
Mn1 N2 H2B 108.9 . .
H2A N2 H2B 107.8 . .
N2 C3 C2 111.5(8) . .
N2 C3 H2 109.3 . .
C2 C3 H2 109.3 . .
N2 C3 H3 109.3 . .
C2 C3 H3 109.3 . .
H2 C3 H3 108.0 . .
C5 N4 Mn1 144.5(8) . .
C4 N3 Mn1 153.4(8) . .

loop_
_geom_bond_atom_site_label_1
_geom_bond_atom_site_label_2
_geom_bond_distance
_geom_bond_site_symmetry_2
Cr1 C4 2.072(7) 4_565
Cr1 C4 2.072(7) 3_665
Cr1 C4 2.072(7) .
Cr1 C5 2.080(7) 2_665
Cr1 C5 2.080(7) 5
Cr1 C5 2.080(7) 6_565
Mn1 O2 2.134(6) .
Mn1 O1 2.146(7) 5
Mn1 N2 2.241(8) .
Mn1 N3 2.244(7) .
Mn1 N4 2.271(7) .
Mn1 N1 2.277(8) 5
O2 C1 1.229(11) .
C5 N4 1.144(10) .
C5 Cr1 2.080(7) 2_664
C4 N3 1.120(10) .
O1 C1 1.262(10) .
O1 Mn1 2.146(7) 6_554
C1 C2 1.540(12) .
N1 C2 1.473(11) .
N1 Mn1 2.277(8) 6_554
N1 H1A 0.9000 .
N1 H1B 0.9000 .
C2 C3 1.505(11) .
C2 H1 0.9800 .
N2 C3 1.465(13) .
N2 H2A 0.9000 .
N2 H2B 0.9000 .
C3 H2 0.9700 .
C3 H3 0.9700 .
O5 O4 1.14(5) 2_554
O4 O5 1.14(5) 2

loop_
_geom_torsion_atom_site_label_1
_geom_torsion_atom_site_label_2
_geom_torsion_atom_site_label_3
_geom_torsion_atom_site_label_4
_geom_torsion
_geom_torsion_site_symmetry_1
O1 Mn1 O2 C1 -166.3(8) 5
N2 Mn1 O2 C1 30.8(8) .
N3 Mn1 O2 C1 149(11) .
N4 Mn1 O2 C1 -66.0(9) .
N1 Mn1 O2 C1 119.0(9) 5
C4 Cr1 C4 N3 25(50) 4_565
C4 Cr1 C4 N3 -64(50) 3_665
C5 Cr1 C4 N3 -154(50) 2_665
C5 Cr1 C4 N3 112(50) 5
C5 Cr1 C4 N3 -53(51) 6_565
Mn1 O2 C1 O1 154.6(7) .
Mn1 O2 C1 C2 -23.4(12) .
Mn1 O1 C1 O2 -168.5(7) 6_554
Mn1 O1 C1 C2 9.5(11) 6_554
Mn1 N1 C2 C3 -165.5(6) 6_554
Mn1 N1 C2 C1 -36.3(8) 6_554
O2 C1 C2 N1 -161.6(8) .
O1 C1 C2 N1 20.4(11) .
O2 C1 C2 C3 -32.8(12) .
O1 C1 C2 C3 149.2(9) .
O2 Mn1 N2 C3 12.2(6) .
O1 Mn1 N2 C3 -65.2(11) 5
N3 Mn1 N2 C3 -166.3(6) .
N4 Mn1 N2 C3 102.8(6) .
N1 Mn1 N2 C3 -78.4(6) 5
Mn1 N2 C3 C2 -58.8(9) .
N1 C2 C3 N2 -154.9(8) .
C1 C2 C3 N2 78.4(10) .
Cr1 C5 N4 Mn1 8(4) 2_664
O2 Mn1 N4 C5 66.1(10) .
O1 Mn1 N4 C5 155.1(10) 5
N2 Mn1 N4 C5 -21.3(10) .
N3 Mn1 N4 C5 -114.9(10) .
N1 Mn1 N4 C5 172(3) 5
Cr1 C4 N3 Mn1 -72(51) .
O2 Mn1 N3 C4 2(13) .
O1 Mn1 N3 C4 -42.9(19) 5
N2 Mn1 N3 C4 120.0(19) .
N4 Mn1 N3 C4 -143.2(19) .
N1 Mn1 N3 C4 31.8(19) 5
